data_7231567
loop_
_publ_author_name
'Arenaza-Corona, Antonino'
'Morales-Morales, David'
'Hern\'andez-Ahuactzi, Iran F.'
'Barba, Victor'

_publ_section_title
;
 Structural and conformational changes in [M(1,10-diaza-18-crown-6)Cl2] (M
 = Pd, Pb) complexes: a crystallographic and theoretical study
;
_journal_issue 42
_journal_name_full CrystEngComm
_journal_page_first 6733
_journal_paper_doi 10.1039/C8CE01478G
_journal_volume 20
_journal_year 2018
_chemical_formula_moiety 'C12 H26 Cl2 N2 O4 Pd'
_chemical_formula_sum 'C12 H26 Cl2 N2 O4 Pd'
_chemical_formula_weight 439.65
_space_group_crystal_system monoclinic
_space_group_IT_number 15
_space_group_name_Hall '-C 2yc'
_space_group_name_H-M_alt 'C 1 2/c 1'
_symmetry_space_group_name_Hall '-C 2yc'
_symmetry_space_group_name_H-M 'C 1 2/c 1'
_atom_sites_solution_hydrogens geom
_atom_sites_solution_primary direct
_audit_creation_date 2017-02-24
_audit_creation_method
;
Olex2 1.2
(compiled 2017.01.04 svn.r3372 for OlexSys, GUI svn.r5292)
;
_audit_update_record
;
2018-07-10 deposited with the CCDC.
2018-09-25 downloaded from the CCDC.
;
_cell_angle_alpha 90
_cell_angle_beta 96.976(2)
_cell_angle_gamma 90
_cell_formula_units_Z 4
_cell_length_a 16.2490(4)
_cell_length_b 10.2640(3)
_cell_length_c 9.9035(3)
_cell_measurement_reflns_used 3472
_cell_measurement_temperature 100.01(10)
_cell_measurement_theta_max 28.7250
_cell_measurement_theta_min 3.9650
_cell_volume 1639.48(8)
_computing_cell_refinement
;
CrysAlisPro, Agilent Technologies,
Version 1.171.37.35 (release 13-08-2014 CrysAlis171 .NET)
(compiled Aug 13 2014,18:06:01)
;
_computing_data_collection
;
CrysAlisPro, Agilent Technologies,
Version 1.171.37.35 (release 13-08-2014 CrysAlis171 .NET)
(compiled Aug 13 2014,18:06:01)
;
_computing_data_reduction
;
CrysAlisPro, Agilent Technologies,
Version 1.171.37.35 (release 13-08-2014 CrysAlis171 .NET)
(compiled Aug 13 2014,18:06:01)
;
_computing_molecular_graphics 'Olex2 (Dolomanov et al., 2009)'
_computing_publication_material 'Olex2 (Dolomanov et al., 2009)'
_computing_structure_refinement 'ShelXL (Sheldrick, 2015)'
_computing_structure_solution 'ShelXT (Sheldrick, 2015)'
_diffrn_ambient_environment N~2~
_diffrn_ambient_temperature 100.01(10)
_diffrn_detector 'CCD plate'
_diffrn_detector_area_resol_mean 8.0769
_diffrn_detector_type EosS2
_diffrn_measured_fraction_theta_full 0.999
_diffrn_measured_fraction_theta_max 0.891
_diffrn_measurement_details
;
#__ type_ start__ end____ width___ exp.time_
  1 omega  -54.00   85.00   1.0000    2.3600
omega____ theta____ kappa____ phi______ frames
    -       15.2374    0.0000  -90.0000 139

#__ type_ start__ end____ width___ exp.time_
  2 omega   -9.00   28.00   1.0000    2.3600
omega____ theta____ kappa____ phi______ frames
    -       15.2374   77.0000 -150.0000 37

#__ type_ start__ end____ width___ exp.time_
  3 omega  -11.00   70.00   1.0000    2.3600
omega____ theta____ kappa____ phi______ frames
    -       15.2374   77.0000  -90.0000 81

#__ type_ start__ end____ width___ exp.time_
  4 omega   -1.00   74.00   1.0000    2.3600
omega____ theta____ kappa____ phi______ frames
    -       15.2374   57.0000  120.0000 75

#__ type_ start__ end____ width___ exp.time_
  5 omega  -58.00  -18.00   1.0000    2.3600
omega____ theta____ kappa____ phi______ frames
    -      -16.1749  108.0000  -18.0000 40
;
_diffrn_measurement_device 'four-circle diffractometer'
_diffrn_measurement_device_type 'SuperNova, Dual, Cu at zero, EosS2'
_diffrn_measurement_method '\w scans'
_diffrn_orient_matrix_UB_11 -0.0166924000
_diffrn_orient_matrix_UB_12 -0.0105769000
_diffrn_orient_matrix_UB_13 0.0619798000
_diffrn_orient_matrix_UB_21 0.0393367000
_diffrn_orient_matrix_UB_22 -0.0215628000
_diffrn_orient_matrix_UB_23 0.0307501000
_diffrn_orient_matrix_UB_31 0.0103915000
_diffrn_orient_matrix_UB_32 0.0648295000
_diffrn_orient_matrix_UB_33 0.0203854000
_diffrn_radiation_monochromator mirror
_diffrn_radiation_probe x-ray
_diffrn_radiation_type MoK\a
_diffrn_radiation_wavelength 0.71073
_diffrn_reflns_av_R_equivalents 0.0347
_diffrn_reflns_av_unetI/netI 0.0399
_diffrn_reflns_Laue_measured_fraction_full 0.999
_diffrn_reflns_Laue_measured_fraction_max 0.891
_diffrn_reflns_limit_h_max 17
_diffrn_reflns_limit_h_min -20
_diffrn_reflns_limit_k_max 11
_diffrn_reflns_limit_k_min -13
_diffrn_reflns_limit_l_max 13
_diffrn_reflns_limit_l_min -12
_diffrn_reflns_number 6658
_diffrn_reflns_point_group_measured_fraction_full 0.999
_diffrn_reflns_point_group_measured_fraction_max 0.891
_diffrn_reflns_theta_full 26.000
_diffrn_reflns_theta_max 29.129
_diffrn_reflns_theta_min 3.032
_diffrn_source 'SuperNova (Mo) X-ray Source'
_exptl_absorpt_coefficient_mu 1.474
_exptl_absorpt_correction_T_max 1.00000
_exptl_absorpt_correction_T_min 0.85676
_exptl_absorpt_correction_type multi-scan
_exptl_absorpt_process_details
;
CrysAlisPro, Agilent Technologies,
Version 1.171.37.35 (release 13-08-2014 CrysAlis171 .NET)
(compiled Aug 13 2014,18:06:01)
Empirical absorption correction using spherical harmonics,
 implemented in SCALE3 ABSPACK scaling algorithm.
;
_exptl_crystal_colour 'clear reddish red'
_exptl_crystal_colour_lustre clear
_exptl_crystal_colour_modifier reddish
_exptl_crystal_colour_primary red
_exptl_crystal_density_diffrn 1.781
_exptl_crystal_description prism
_exptl_crystal_F_000 896
_exptl_crystal_size_max 0.28
_exptl_crystal_size_mid 0.24
_exptl_crystal_size_min 0.18
_refine_diff_density_max 0.443
_refine_diff_density_min -0.681
_refine_diff_density_rms 0.102
_refine_ls_extinction_method none
_refine_ls_goodness_of_fit_ref 1.062
_refine_ls_hydrogen_treatment constr
_refine_ls_matrix_type full
_refine_ls_number_parameters 97
_refine_ls_number_reflns 1964
_refine_ls_number_restraints 0
_refine_ls_restrained_S_all 1.062
_refine_ls_R_factor_all 0.0309
_refine_ls_R_factor_gt 0.0263
_refine_ls_shift/su_max 0.000
_refine_ls_shift/su_mean 0.000
_refine_ls_structure_factor_coef Fsqd
_refine_ls_weighting_details 'w=1/[\s^2^(Fo^2^)+(0.0170P)^2^+1.0740P] where P=(Fo^2^+2Fc^2^)/3'
_refine_ls_weighting_scheme calc
_refine_ls_wR_factor_gt 0.0500
_refine_ls_wR_factor_ref 0.0532
_reflns_Friedel_coverage 0.000
_reflns_number_gt 1764
_reflns_number_total 1964
_reflns_threshold_expression 'I > 2\s(I)'
_cod_data_source_file c8ce01478g1.cif
_cod_data_source_block e54vb
_cod_depositor_comments 'Adding full bibliography for 7231567--7231569.cif.'
_cod_database_code 7231567
_shelx_shelxl_version_number 2014/7
_chemical_oxdiff_formula 'C H O N Pd Cl'
_shelx_space_group_comment
;
The symmetry employed for this shelxl refinement is uniquely defined
by the following loop, which should always be used as a source of
symmetry information in preference to the above space-group names.
They are only intended as comments.
;
_reflns_odcompleteness_completeness 99.83
_reflns_odcompleteness_iscentric 1
_reflns_odcompleteness_theta 26.32
_olex2_refinement_description
;
1. Fixed Uiso
 At 1.2 times of:
  All C(H,H) groups, All N(H) groups
2.a Ternary CH refined with riding coordinates:
 N1(H1)
2.b Secondary CH2 refined with riding coordinates:
 C1(H1A,H1B), C6(H6A,H6B), C3(H3A,H3B), C2(H2A,H2B), C5(H5A,H5B), C4(H4A,H4B)
;
_olex2_submission_special_instructions 'No special instructions were received'

loop_
_space_group_symop_operation_xyz
'x, y, z'
'-x, y, -z+1/2'
'x+1/2, y+1/2, z'
'-x+1/2, y+1/2, -z+1/2'
'-x, -y, -z'
'x, -y, z-1/2'
'-x+1/2, -y+1/2, -z'
'x+1/2, -y+1/2, z-1/2'

loop_
_atom_site_label
_atom_site_type_symbol
_atom_site_fract_x
_atom_site_fract_y
_atom_site_fract_z
_atom_site_U_iso_or_equiv
_atom_site_adp_type
_atom_site_occupancy
_atom_site_site_symmetry_order
_atom_site_calc_flag
_atom_site_refinement_flags_posn
_atom_site_refinement_flags_adp
_atom_site_refinement_flags_occupancy
Pd1 Pd 0.5000 0.27712(2) 0.2500 0.00810(8) Uani 1 2 d S T P
Cl2 Cl 0.5000 0.50501(7) 0.2500 0.01191(17) Uani 1 2 d S T P
Cl1 Cl 0.5000 0.05112(7) 0.2500 0.01602(18) Uani 1 2 d S T P
O1 O 0.67092(10) 0.30852(14) 0.38710(15) 0.0118(3) Uani 1 1 d . . .
O2 O 0.68014(10) 0.35059(14) 0.09908(16) 0.0137(4) Uani 1 1 d . . .
N1 N 0.49217(11) 0.28151(16) 0.45544(18) 0.0093(4) Uani 1 1 d . . .
H1 H 0.4807 0.3725 0.4767 0.011 Uiso 1 1 calc R . .
C1 C 0.57237(14) 0.2492(2) 0.5385(2) 0.0120(5) Uani 1 1 d . . .
H1A H 0.5883 0.1610 0.5179 0.014 Uiso 1 1 calc R . .
H1B H 0.5651 0.2527 0.6342 0.014 Uiso 1 1 calc R . .
C6 C 0.42375(15) 0.2045(2) 0.5032(2) 0.0138(5) Uani 1 1 d . . .
H6A H 0.4148 0.2340 0.5933 0.017 Uiso 1 1 calc R . .
H6B H 0.4399 0.1135 0.5100 0.017 Uiso 1 1 calc R . .
C3 C 0.71706(14) 0.4124(2) 0.3373(2) 0.0138(5) Uani 1 1 d . . .
H3A H 0.7644 0.4330 0.4034 0.017 Uiso 1 1 calc R . .
H3B H 0.6825 0.4895 0.3242 0.017 Uiso 1 1 calc R . .
C2 C 0.64080(14) 0.3417(2) 0.5115(2) 0.0128(5) Uani 1 1 d . . .
H2A H 0.6198 0.4303 0.5066 0.015 Uiso 1 1 calc R . .
H2B H 0.6857 0.3370 0.5855 0.015 Uiso 1 1 calc R . .
C5 C 0.65600(14) 0.2168(2) 0.0908(2) 0.0126(5) Uani 1 1 d . . .
H5A H 0.6483 0.1846 0.1805 0.015 Uiso 1 1 calc R . .
H5B H 0.6990 0.1653 0.0565 0.015 Uiso 1 1 calc R . .
C4 C 0.74640(14) 0.3742(2) 0.2050(2) 0.0150(5) Uani 1 1 d . . .
H4A H 0.7813 0.4431 0.1764 0.018 Uiso 1 1 calc R . .
H4B H 0.7800 0.2961 0.2190 0.018 Uiso 1 1 calc R . .

loop_
_atom_site_aniso_label
_atom_site_aniso_U_11
_atom_site_aniso_U_22
_atom_site_aniso_U_33
_atom_site_aniso_U_23
_atom_site_aniso_U_13
_atom_site_aniso_U_12
Pd1 0.00972(14) 0.00759(13) 0.00706(13) 0.000 0.00125(9) 0.000
Cl2 0.0140(4) 0.0082(3) 0.0137(4) 0.000 0.0024(3) 0.000
Cl1 0.0264(5) 0.0083(4) 0.0137(4) 0.000 0.0036(3) 0.000
O1 0.0132(9) 0.0128(8) 0.0100(8) -0.0013(6) 0.0035(7) -0.0007(6)
O2 0.0134(9) 0.0144(8) 0.0128(9) 0.0021(6) -0.0002(7) -0.0003(6)
N1 0.0088(10) 0.0097(9) 0.0097(10) -0.0006(7) 0.0025(8) -0.0007(7)
C1 0.0140(13) 0.0136(11) 0.0084(11) 0.0001(8) 0.0013(9) 0.0028(9)
C6 0.0169(13) 0.0154(12) 0.0097(12) 0.0003(9) 0.0040(10) -0.0031(9)
C3 0.0108(12) 0.0147(12) 0.0158(12) 0.0002(9) 0.0009(9) -0.0027(9)
C2 0.0110(12) 0.0165(12) 0.0104(12) -0.0016(9) -0.0015(9) 0.0013(9)
C5 0.0140(13) 0.0107(11) 0.0133(12) 0.0002(9) 0.0027(10) 0.0043(9)
C4 0.0102(12) 0.0169(12) 0.0179(13) 0.0015(9) 0.0013(10) -0.0002(9)

loop_
_atom_type_symbol
_atom_type_description
_atom_type_scat_dispersion_real
_atom_type_scat_dispersion_imag
_atom_type_scat_source
C C 0.0033 0.0016 'International Tables Vol C Tables 4.2.6.8 and 6.1.1.4'
H H 0.0000 0.0000 'International Tables Vol C Tables 4.2.6.8 and 6.1.1.4'
Cl Cl 0.1484 0.1585 'International Tables Vol C Tables 4.2.6.8 and 6.1.1.4'
N N 0.0061 0.0033 'International Tables Vol C Tables 4.2.6.8 and 6.1.1.4'
O O 0.0106 0.0060 'International Tables Vol C Tables 4.2.6.8 and 6.1.1.4'
Pd Pd -0.9988 1.0072 'International Tables Vol C Tables 4.2.6.8 and 6.1.1.4'

loop_
_geom_angle_atom_site_label_1
_geom_angle_atom_site_label_2
_geom_angle_atom_site_label_3
_geom_angle
_geom_angle_site_symmetry_1
_geom_angle_site_symmetry_3
Cl1 Pd1 Cl2 180.0 . .
N1 Pd1 Cl2 88.74(5) 2_655 .
N1 Pd1 Cl2 88.74(5) . .
N1 Pd1 Cl1 91.26(5) . .
N1 Pd1 Cl1 91.26(5) 2_655 .
N1 Pd1 N1 177.49(9) 2_655 .
C2 O1 C3 111.79(16) . .
C5 O2 C4 112.48(16) . .
Pd1 N1 H1 105.6 . .
C1 N1 Pd1 112.72(14) . .
C1 N1 H1 105.6 . .
C6 N1 Pd1 116.23(13) . .
C6 N1 H1 105.6 . .
C6 N1 C1 110.07(17) . .
N1 C1 H1A 109.2 . .
N1 C1 H1B 109.2 . .
N1 C1 C2 112.06(18) . .
H1A C1 H1B 107.9 . .
C2 C1 H1A 109.2 . .
C2 C1 H1B 109.2 . .
N1 C6 H6A 109.2 . .
N1 C6 H6B 109.2 . .
N1 C6 C5 112.26(18) . 2_655
H6A C6 H6B 107.9 . .
C5 C6 H6A 109.2 2_655 .
C5 C6 H6B 109.2 2_655 .
O1 C3 H3A 109.6 . .
O1 C3 H3B 109.6 . .
O1 C3 C4 110.06(18) . .
H3A C3 H3B 108.2 . .
C4 C3 H3A 109.6 . .
C4 C3 H3B 109.6 . .
O1 C2 C1 109.92(17) . .
O1 C2 H2A 109.7 . .
O1 C2 H2B 109.7 . .
C1 C2 H2A 109.7 . .
C1 C2 H2B 109.7 . .
H2A C2 H2B 108.2 . .
O2 C5 C6 109.01(17) . 2_655
O2 C5 H5A 109.9 . .
O2 C5 H5B 109.9 . .
C6 C5 H5A 109.9 2_655 .
C6 C5 H5B 109.9 2_655 .
H5A C5 H5B 108.3 . .
O2 C4 C3 113.24(19) . .
O2 C4 H4A 108.9 . .
O2 C4 H4B 108.9 . .
C3 C4 H4A 108.9 . .
C3 C4 H4B 108.9 . .
H4A C4 H4B 107.7 . .

loop_
_geom_bond_atom_site_label_1
_geom_bond_atom_site_label_2
_geom_bond_distance
_geom_bond_site_symmetry_2
Pd1 Cl2 2.3391(7) .
Pd1 Cl1 2.3196(7) .
Pd1 N1 2.0544(18) .
Pd1 N1 2.0544(18) 2_655
O1 C3 1.425(3) .
O1 C2 1.421(3) .
O2 C5 1.428(3) .
O2 C4 1.430(3) .
N1 H1 0.9800 .
N1 C1 1.491(3) .
N1 C6 1.488(3) .
C1 H1A 0.9700 .
C1 H1B 0.9700 .
C1 C2 1.511(3) .
C6 H6A 0.9700 .
C6 H6B 0.9700 .
C6 C5 1.507(3) 2_655
C3 H3A 0.9700 .
C3 H3B 0.9700 .
C3 C4 1.500(3) .
C2 H2A 0.9700 .
C2 H2B 0.9700 .
C5 C6 1.507(3) 2_655
C5 H5A 0.9700 .
C5 H5B 0.9700 .
C4 H4A 0.9700 .
C4 H4B 0.9700 .

loop_
_geom_torsion_atom_site_label_1
_geom_torsion_atom_site_label_2
_geom_torsion_atom_site_label_3
_geom_torsion_atom_site_label_4
_geom_torsion
_geom_torsion_site_symmetry_4
Pd1 N1 C1 C2 58.9(2) .
Pd1 N1 C6 C5 -41.1(2) 2_655
O1 C3 C4 O2 63.2(2) .
N1 C1 C2 O1 -77.9(2) .
C1 N1 C6 C5 -170.76(18) 2_655
C6 N1 C1 C2 -169.57(18) .
C3 O1 C2 C1 162.89(18) .
C2 O1 C3 C4 -179.04(17) .
C5 O2 C4 C3 -92.5(2) .
C4 O2 C5 C6 169.08(19) 2_655
